data_4339060
loop_
_publ_author_name
'Zhang, Lei'
'Zhang, Jian'
'Li, Zhao-Ji'
'Cheng, Jian-Kai'
'Yin, Pei-Xiu'
'Yao, Yuan-Gen'

_publ_section_title
;
 New coordination motifs of melamine directed by N-H---X (X = Cl or Br)
 hydrogen bonds.
;
_journal_issue 15
_journal_name_full 'Inorganic chemistry'
_journal_page_first 5838
_journal_page_last 5840
_journal_paper_doi 10.1021/ic7005138
_journal_volume 46
_journal_year 2007
_chemical_formula_moiety 'C3 H6 Cl3 Cu3 N6 '
_chemical_formula_sum 'C3 H6 Cl3 Cu3 N6'
_chemical_formula_weight 423.14
_chemical_name_systematic
; 
 ? 
;
_space_group_IT_number 33
_symmetry_cell_setting orthorhombic
_symmetry_space_group_name_Hall 'P 2c -2n'
_symmetry_space_group_name_H-M 'P n a 21'
_atom_sites_solution_hydrogens geom
_atom_sites_solution_primary direct
_atom_sites_solution_secondary difmap
_audit_creation_method SHELXL-97
_cell_angle_alpha 90.00
_cell_angle_beta 90.00
_cell_angle_gamma 90.00
_cell_formula_units_Z 4
_cell_length_a 17.8255(18)
_cell_length_b 3.6689(4)
_cell_length_c 15.9805(18)
_cell_measurement_reflns_used 2443
_cell_measurement_temperature 293(2)
_cell_measurement_theta_max 27.4835
_cell_measurement_theta_min 2.2857
_cell_volume 1045.12(19)
_computing_cell_refinement 'Bruker XSCANS'
_computing_data_collection 'Bruker XSCANS'
_computing_data_reduction 'Bruker SHELXTL'
_computing_molecular_graphics 'Bruker SHELXTL'
_computing_publication_material 'Bruker SHELXTL'
_computing_structure_refinement 'SHELXL-97 (Sheldrick, 1997)'
_computing_structure_solution 'SHELXS-97 (Sheldrick, 1990)'
_diffrn_ambient_temperature 293(2)
_diffrn_measured_fraction_theta_full 0.998
_diffrn_measured_fraction_theta_max 0.998
_diffrn_measurement_device_type 'Bruker P4'
_diffrn_measurement_method '\w scans'
_diffrn_radiation_monochromator graphite
_diffrn_radiation_source 'fine-focus sealed tube'
_diffrn_radiation_type MoK\a
_diffrn_radiation_wavelength 0.71073
_diffrn_reflns_av_R_equivalents 0.0317
_diffrn_reflns_av_sigmaI/netI 0.0335
_diffrn_reflns_limit_h_max 23
_diffrn_reflns_limit_h_min -22
_diffrn_reflns_limit_k_max 4
_diffrn_reflns_limit_k_min -4
_diffrn_reflns_limit_l_max 20
_diffrn_reflns_limit_l_min -17
_diffrn_reflns_number 7338
_diffrn_reflns_theta_full 27.48
_diffrn_reflns_theta_max 27.48
_diffrn_reflns_theta_min 2.62
_diffrn_standards_decay_% none
_diffrn_standards_interval_count none
_diffrn_standards_interval_time 0
_diffrn_standards_number none
_exptl_absorpt_coefficient_mu 6.786
_exptl_absorpt_correction_T_max 0.712
_exptl_absorpt_correction_T_min 0.571
_exptl_absorpt_correction_type multi-scan
_exptl_absorpt_process_details CrystalClear
_exptl_crystal_colour White
_exptl_crystal_density_diffrn 2.689
_exptl_crystal_density_method 'not measured'
_exptl_crystal_description Prism
_exptl_crystal_F_000 816
_exptl_crystal_size_max 0.1500
_exptl_crystal_size_mid 0.0700
_exptl_crystal_size_min 0.0500
_refine_diff_density_max 0.563
_refine_diff_density_min -0.582
_refine_diff_density_rms 0.091
_refine_ls_abs_structure_details 'Flack H D (1983), Acta Cryst. A39, 876-881'
_refine_ls_abs_structure_Flack 0.031(14)
_refine_ls_extinction_method none
_refine_ls_goodness_of_fit_ref 1.022
_refine_ls_hydrogen_treatment constr
_refine_ls_matrix_type full
_refine_ls_number_parameters 136
_refine_ls_number_reflns 2100
_refine_ls_number_restraints 1
_refine_ls_restrained_S_all 1.021
_refine_ls_R_factor_all 0.0349
_refine_ls_R_factor_gt 0.0285
_refine_ls_shift/su_max 0.001
_refine_ls_shift/su_mean 0.000
_refine_ls_structure_factor_coef Fsqd
_refine_ls_weighting_details 'calc w=1/[\s^2^(Fo^2^)+(0.0268P)^2^+0.0000P] where P=(Fo^2^+2Fc^2^)/3'
_refine_ls_weighting_scheme calc
_refine_ls_wR_factor_gt 0.0544
_refine_ls_wR_factor_ref 0.0569
_reflns_number_gt 1860
_reflns_number_total 2100
_reflns_threshold_expression >2sigma(I)
_cod_data_source_file ic7005138-file004.cif
_cod_data_source_block a
_cod_depositor_comments
;
The following automatic conversions were performed:

'_symmetry_cell_setting' value 'Orthorhombic' changed to
'orthorhombic' according to
/usr/data/users/saulius/automatic-downloads/retrospective/ACS/lib/dictionaries/cif_core.dic
dictionary named 'cif_core.dic' version 2.4.2 from
2011-04-26.

'_exptl_absorpt_correction_type' value 'Multi-scan'
changed to 'multi-scan' according to
/usr/data/users/saulius/automatic-downloads/retrospective/ACS/lib/dictionaries/cif_core.dic
dictionary named 'cif_core.dic' version 2.4.2 from 2011-04-26.

Automatic conversion script
Id: cif_fix_values 2281 2013-09-26 08:29:07Z andrius 
;
_cod_original_sg_symbol_H-M Pna2(1)
_cod_original_formula_sum 'C3 H6 Cl3 Cu3 N6 '
_cod_database_code 4339060

loop_
_symmetry_equiv_pos_as_xyz
'x, y, z'
'-x, -y, z+1/2'
'x+1/2, -y+1/2, z'
'-x+1/2, y+1/2, z+1/2'

loop_
_atom_site_label
_atom_site_type_symbol
_atom_site_fract_x
_atom_site_fract_y
_atom_site_fract_z
_atom_site_U_iso_or_equiv
_atom_site_adp_type
_atom_site_occupancy
_atom_site_symmetry_multiplicity
_atom_site_calc_flag
_atom_site_refinement_flags
Cu1 Cu 0.80219(3) 0.15850(17) 0.84979(3) 0.03266(15) Uani 1 1 d .
Cu2 Cu 0.99175(3) -0.18339(18) 0.83767(4) 0.03822(17) Uani 1 1 d .
Cu3 Cu 0.88565(3) -0.41259(18) 0.65315(4) 0.03350(15) Uani 1 1 d .
Cl1 Cl 0.80771(6) 0.1088(3) 0.70626(7) 0.0243(2) Uani 1 1 d .
Cl2 Cl 0.87900(6) -0.3269(3) 0.90140(7) 0.0243(2) Uani 1 1 d .
Cl3 Cl 1.00100(6) -0.4820(3) 0.71385(8) 0.0302(2) Uani 1 1 d .
N5 N 0.62501(17) 0.2026(9) 1.0292(2) 0.0180(7) Uani 1 1 d .
N4 N 0.6513(2) 0.4874(10) 0.7872(2) 0.0288(9) Uani 1 1 d .
H4A H 0.6936 0.4522 0.7625 0.035 Uiso 1 1 calc R
H4B H 0.6147 0.5862 0.7604 0.035 Uiso 1 1 calc R
C2 C 0.6897(2) 0.1459(10) 0.9871(2) 0.0167(8) Uani 1 1 d .
N3 N 0.70112(18) 0.2352(10) 0.9064(2) 0.0172(7) Uani 1 1 d .
N2 N 0.57444(19) 0.4535(9) 0.90255(19) 0.0195(7) Uani 1 1 d .
C1 C 0.6426(2) 0.3898(11) 0.8660(2) 0.0199(9) Uani 1 1 d .
N1 N 0.74621(19) -0.0037(10) 1.0287(2) 0.0297(10) Uani 1 1 d .
H1A H 0.7409 -0.0610 1.0806 0.036 Uiso 1 1 calc R
H1B H 0.7882 -0.0435 1.0039 0.036 Uiso 1 1 calc R
N6 N 0.5048(2) 0.4202(10) 1.0226(2) 0.0277(8) Uani 1 1 d .
H6A H 0.4683 0.5181 0.9956 0.033 Uiso 1 1 calc R
H6B H 0.4994 0.3631 1.0745 0.033 Uiso 1 1 calc R
C3 C 0.5693(2) 0.3573(11) 0.9845(2) 0.0190(8) Uani 1 1 d .

loop_
_atom_site_aniso_label
_atom_site_aniso_U_11
_atom_site_aniso_U_22
_atom_site_aniso_U_33
_atom_site_aniso_U_23
_atom_site_aniso_U_13
_atom_site_aniso_U_12
Cu1 0.0249(3) 0.0506(4) 0.0225(3) 0.0011(3) 0.0046(2) 0.0060(2)
Cu2 0.0250(3) 0.0580(4) 0.0316(3) -0.0133(4) -0.0016(3) -0.0095(3)
Cu3 0.0284(3) 0.0504(3) 0.0218(3) 0.0079(3) -0.0037(2) -0.0025(3)
Cl1 0.0309(5) 0.0251(5) 0.0170(5) 0.0020(4) 0.0042(4) 0.0029(4)
Cl2 0.0195(5) 0.0249(5) 0.0286(6) -0.0015(5) -0.0006(4) -0.0011(4)
Cl3 0.0291(5) 0.0347(6) 0.0269(5) -0.0056(5) -0.0088(5) 0.0050(5)
N5 0.0147(16) 0.0248(18) 0.0146(16) 0.0010(15) 0.0021(13) -0.0002(14)
N4 0.0246(18) 0.046(2) 0.0162(18) 0.0038(18) 0.0046(15) 0.0081(16)
C2 0.0144(19) 0.020(2) 0.016(2) -0.0046(16) 0.0008(14) -0.0026(16)
N3 0.0179(16) 0.0230(17) 0.0107(16) -0.0008(14) 0.0012(12) 0.0010(13)
N2 0.0162(16) 0.0268(18) 0.0156(17) 0.0027(15) 0.0002(13) 0.0012(14)
C1 0.0186(19) 0.024(2) 0.017(2) -0.0028(17) 0.0001(15) -0.0028(16)
N1 0.0162(18) 0.055(3) 0.0184(19) 0.009(2) -0.0017(14) 0.0113(16)
N6 0.0197(17) 0.044(2) 0.0197(18) 0.0088(17) 0.0032(14) 0.0084(15)
C3 0.0177(19) 0.023(2) 0.016(2) 0.0006(16) -0.0008(15) -0.0021(17)

loop_
_atom_type_symbol
_atom_type_description
_atom_type_scat_dispersion_real
_atom_type_scat_dispersion_imag
_atom_type_scat_source
C C 0.0033 0.0016 'International Tables Vol C Tables 4.2.6.8 and 6.1.1.4'
H H 0.0000 0.0000 'International Tables Vol C Tables 4.2.6.8 and 6.1.1.4'
N N 0.0061 0.0033 'International Tables Vol C Tables 4.2.6.8 and 6.1.1.4'
Cu Cu 0.3201 1.2651 'International Tables Vol C Tables 4.2.6.8 and 6.1.1.4'
Cl Cl 0.1484 0.1585 'International Tables Vol C Tables 4.2.6.8 and 6.1.1.4'

loop_
_geom_angle_atom_site_label_1
_geom_angle_atom_site_label_2
_geom_angle_atom_site_label_3
_geom_angle
_geom_angle_site_symmetry_1
_geom_angle_site_symmetry_3
N3 Cu1 Cl1 119.43(10) . .
N3 Cu1 Cl2 117.14(10) . .
Cl1 Cu1 Cl2 105.07(4) . .
N3 Cu1 Cl2 103.66(10) . 1_565
Cl1 Cu1 Cl2 111.64(4) . 1_565
Cl2 Cu1 Cl2 97.84(4) . 1_565
N2 Cu2 Cl3 127.28(10) 3 .
N2 Cu2 Cl2 120.70(10) 3 .
Cl3 Cu2 Cl2 109.71(5) . .
N5 Cu3 Cl3 121.33(9) 4_644 .
N5 Cu3 Cl1 116.30(10) 4_644 1_545
Cl3 Cu3 Cl1 106.83(5) . 1_545
N5 Cu3 Cl1 96.84(10) 4_644 .
Cl3 Cu3 Cl1 116.02(5) . .
Cl1 Cu3 Cl1 96.76(4) 1_545 .
Cu1 Cl1 Cu3 108.64(5) . 1_565
Cu1 Cl1 Cu3 114.86(5) . .
Cu3 Cl1 Cu3 96.76(4) 1_565 .
Cu2 Cl2 Cu1 100.14(4) . .
Cu2 Cl2 Cu1 120.51(5) . 1_545
Cu1 Cl2 Cu1 97.84(4) . 1_545
Cu2 Cl3 Cu3 104.53(5) . .
C2 N5 C3 115.5(4) . .
C2 N5 Cu3 122.1(3) . 4_655
C3 N5 Cu3 122.3(3) . 4_655
C1 N4 H4A 120.0 . .
C1 N4 H4B 120.0 . .
H4A N4 H4B 120.0 . .
N1 C2 N5 117.6(4) . .
N1 C2 N3 117.8(4) . .
N5 C2 N3 124.6(4) . .
C1 N3 C2 116.3(3) . .
C1 N3 Cu1 121.9(3) . .
C2 N3 Cu1 121.7(3) . .
C3 N2 C1 115.2(3) . .
C3 N2 Cu2 124.2(3) . 3_455
C1 N2 Cu2 120.5(3) . 3_455
N4 C1 N3 118.6(4) . .
N4 C1 N2 117.8(4) . .
N3 C1 N2 123.6(4) . .
C2 N1 H1A 120.0 . .
C2 N1 H1B 120.0 . .
H1A N1 H1B 120.0 . .
C3 N6 H6A 120.0 . .
C3 N6 H6B 120.0 . .
H6A N6 H6B 120.0 . .
N6 C3 N2 117.2(4) . .
N6 C3 N5 118.1(4) . .
N2 C3 N5 124.7(4) . .

loop_
_geom_bond_atom_site_label_1
_geom_bond_atom_site_label_2
_geom_bond_distance
_geom_bond_site_symmetry_2
Cu1 N3 2.036(3) .
Cu1 Cl1 2.3032(11) .
Cu1 Cl2 2.3928(12) .
Cu1 Cl2 2.4738(12) 1_565
Cu2 N2 1.990(3) 3
Cu2 Cl3 2.2678(13) .
Cu2 Cl2 2.3139(12) .
Cu3 N5 2.035(4) 4_644
Cu3 Cl3 2.2876(12) .
Cu3 Cl1 2.3946(12) 1_545
Cu3 Cl1 2.5120(12) .
Cl1 Cu3 2.3946(12) 1_565
Cl2 Cu1 2.4738(12) 1_545
N5 C2 1.351(5) .
N5 C3 1.348(5) .
N5 Cu3 2.035(4) 4_655
N4 C1 1.319(5) .
N4 H4A 0.8600 .
N4 H4B 0.8600 .
C2 N1 1.326(5) .
C2 N3 1.347(5) .
N3 C1 1.351(5) .
N2 C3 1.360(5) .
N2 C1 1.368(5) .
N2 Cu2 1.990(3) 3_455
N1 H1A 0.8600 .
N1 H1B 0.8600 .
N6 C3 1.321(5) .
N6 H6A 0.8600 .
N6 H6B 0.8600 .

loop_
_geom_hbond_atom_site_label_D
_geom_hbond_atom_site_label_H
_geom_hbond_atom_site_label_A
_geom_hbond_distance_DH
_geom_hbond_distance_HA
_geom_hbond_distance_DA
_geom_hbond_angle_DHA
_geom_hbond_site_symmetry_A
N4 H4A Cl1 0.86 2.56 3.373(4) 158.8 .
N4 H4B Cl3 0.86 2.60 3.442(4) 165.5 3_455
N1 H1A Cl1 0.86 2.50 3.316(4) 158.5 4_645
N1 H1B Cl2 0.86 2.53 3.339(4) 158.0 .
N6 H6A Cl2 0.86 2.47 3.318(4) 170.8 3_455
N6 H6B Cl3 0.86 2.56 3.395(4) 163.3 4_655
